data_1561800
loop_
_publ_author_name
'Seibel, Elizabeth M.'
'Xie, Weiwei'
'Gibson, Quinn D.'
'Cava, R.J.'

_publ_section_title
;
 Structure and magnetic properties of the REAuBi2 (RE=La--Nd, Sm) phases
;
_journal_name_full 'Journal of Solid State Chemistry'
_journal_page_first 318
_journal_page_last 324
_journal_paper_doi 10.1016/j.jssc.2015.07.013
_journal_volume 230
_journal_year 2015
_chemical_formula_sum 'Au Bi2 Nd'
_chemical_formula_weight 759.17
_space_group_crystal_system tetragonal
_space_group_IT_number 129
_space_group_name_Hall '-P 4a 2a'
_space_group_name_H-M_alt 'P 4/n m m :2'
_atom_sites_solution_hydrogens .
_audit_creation_method SHELXL-2013
_cell_angle_alpha 90
_cell_angle_beta 90
_cell_angle_gamma 90
_cell_formula_units_Z 2
_cell_length_a 4.602(2)
_cell_length_b 4.602(2)
_cell_length_c 9.859(4)
_cell_measurement_reflns_used 1432
_cell_measurement_temperature 100(2)
_cell_measurement_theta_max 27.60
_cell_measurement_theta_min 6.06
_cell_volume 208.80(15)
_computing_cell_refinement 'Bruker SAINT'
_computing_data_collection 'Bruker APEX2'
_computing_data_reduction 'Bruker SAINT'
_computing_molecular_graphics 'Bruker SHELXTL'
_computing_publication_material 'Bruker SHELXTL'
_computing_structure_refinement 'SHELXL-2013 (Sheldrick, 2013)'
_computing_structure_solution 'SHELXS-97 (Sheldrick 2008)'
_diffrn_ambient_temperature 100(2)
_diffrn_measured_fraction_theta_full 1.000
_diffrn_measured_fraction_theta_max 1.000
_diffrn_measurement_device_type 'Bruker APEX-II CCD'
_diffrn_measurement_method '\f and \w scans'
_diffrn_radiation_type MoK\a
_diffrn_radiation_wavelength 0.71073
_diffrn_reflns_av_R_equivalents 0.1146
_diffrn_reflns_av_unetI/netI 0.0606
_diffrn_reflns_Laue_measured_fraction_full 1.000
_diffrn_reflns_Laue_measured_fraction_max 1.000
_diffrn_reflns_limit_h_max 6
_diffrn_reflns_limit_h_min -3
_diffrn_reflns_limit_k_max 6
_diffrn_reflns_limit_k_min -5
_diffrn_reflns_limit_l_max 13
_diffrn_reflns_limit_l_min -13
_diffrn_reflns_number 1553
_diffrn_reflns_point_group_measured_fraction_full 1.000
_diffrn_reflns_point_group_measured_fraction_max 1.000
_diffrn_reflns_theta_full 25.242
_diffrn_reflns_theta_max 28.281
_diffrn_reflns_theta_min 2.066
_exptl_absorpt_coefficient_mu 131.029
_exptl_absorpt_correction_T_max 0.6809
_exptl_absorpt_correction_T_min 0.0656
_exptl_absorpt_correction_type integration
_exptl_crystal_colour Metallic
_exptl_crystal_density_diffrn 12.074
_exptl_crystal_density_method 'Not measured'
_exptl_crystal_description Irregular
_exptl_crystal_F_000 610
_exptl_crystal_size_max 0.012
_exptl_crystal_size_mid 0.010
_exptl_crystal_size_min 0.006
_refine_diff_density_max 6.207
_refine_diff_density_min -5.357
_refine_diff_density_rms 1.257
_refine_ls_extinction_coef .
_refine_ls_extinction_method none
_refine_ls_goodness_of_fit_ref 1.150
_refine_ls_hydrogen_treatment undef
_refine_ls_matrix_type full
_refine_ls_number_parameters 11
_refine_ls_number_reflns 190
_refine_ls_number_restraints 0
_refine_ls_restrained_S_all 1.150
_refine_ls_R_factor_all 0.0611
_refine_ls_R_factor_gt 0.0473
_refine_ls_shift/su_max 0.000
_refine_ls_shift/su_mean 0.000
_refine_ls_structure_factor_coef Fsqd
_refine_ls_weighting_details 'w=1/[\s^2^(Fo^2^)+(0.0242P)^2^+1.5674P] where P=(Fo^2^+2Fc^2^)/3'
_refine_ls_weighting_scheme calc
_refine_ls_wR_factor_gt 0.1110
_refine_ls_wR_factor_ref 0.1144
_reflns_Friedel_coverage 0.000
_reflns_Friedel_fraction_full .
_reflns_Friedel_fraction_max .
_reflns_number_gt 164
_reflns_number_total 190
_reflns_threshold_expression 'I > 2\s(I)'
_cod_data_source_file JSSC-2015-230-318.cif
_cod_data_source_block mo_Liz442_NdAuBi2_0m
_cod_depositor_comments
;
The following automatic conversions were performed:

data item '_exptl_crystal_density_meas' value 'None' was changed to
'?' -- the value is perceived as not measured.

Automatic conversion script
Id: cif_fix_values 8369 2020-08-20 11:38:08Z andrius 
;
_cod_original_cell_volume 208.8(2)
_cod_original_sg_symbol_H-M 'P 4/n m m'
_cod_database_code 1561800
_shelx_space_group_comment
; 
The symmetry employed for this shelxl refinement is uniquely defined 
by the following loop, which should always be used as a source of 
symmetry information in preference to the above space-group names. 
They are only intended as comments. 
;
_shelxl_version_number 2013-4

loop_
_space_group_symop_operation_xyz
'x, y, z'
'-x+1/2, -y+1/2, z'
'-y+1/2, x, z'
'y, -x+1/2, z'
'-x, y+1/2, -z'
'x+1/2, -y, -z'
'y+1/2, x+1/2, -z'
'-y, -x, -z'
'-x, -y, -z'
'x-1/2, y-1/2, -z'
'y-1/2, -x, -z'
'-y, x-1/2, -z'
'x, -y-1/2, z'
'-x-1/2, y, z'
'-y-1/2, -x-1/2, z'
'y, x, z'

loop_
_atom_site_label
_atom_site_type_symbol
_atom_site_fract_x
_atom_site_fract_y
_atom_site_fract_z
_atom_site_U_iso_or_equiv
_atom_site_adp_type
_atom_site_occupancy
_atom_site_site_symmetry_order
_atom_site_calc_flag
_atom_site_refinement_flags_posn
_atom_site_refinement_flags_adp
_atom_site_refinement_flags_occupancy
_atom_site_disorder_assembly
_atom_site_disorder_group
Bi1 Bi 0.2500 0.2500 0.8174(2) 0.0067(6) Uani 1 8 d S T P . .
Nd2 Nd -0.2500 -0.2500 0.7617(3) 0.0054(6) Uani 1 8 d S T P . .
Bi3 Bi 0.7500 0.2500 0.5000 0.0040(5) Uani 1 8 d S T P . .
Au4 Au 0.7500 0.2500 0.0000 0.0091(6) Uani 1 8 d S T P . .

loop_
_atom_site_aniso_label
_atom_site_aniso_U_11
_atom_site_aniso_U_22
_atom_site_aniso_U_33
_atom_site_aniso_U_23
_atom_site_aniso_U_13
_atom_site_aniso_U_12
Bi1 0.0010(6) 0.0010(6) 0.0182(13) 0.000 0.000 0.000
Nd2 0.0051(8) 0.0051(8) 0.0062(13) 0.000 0.000 0.000
Bi3 0.0026(6) 0.0026(6) 0.0067(10) 0.000 0.000 0.000
Au4 0.0090(7) 0.0090(7) 0.0093(12) 0.000 0.000 0.000

loop_
_atom_type_symbol
_atom_type_description
_atom_type_scat_dispersion_real
_atom_type_scat_dispersion_imag
_atom_type_scat_source
Nd Nd -0.1943 3.0179 'International Tables Vol C Tables 4.2.6.8 and 6.1.1.4'
Au Au -2.0133 8.8022 'International Tables Vol C Tables 4.2.6.8 and 6.1.1.4'
Bi Bi -4.1077 10.2566 'International Tables Vol C Tables 4.2.6.8 and 6.1.1.4'

loop_
_geom_angle_atom_site_label_1
_geom_angle_atom_site_label_2
_geom_angle_atom_site_label_3
_geom_angle
_geom_angle_site_symmetry_1
_geom_angle_site_symmetry_3
Au4 Bi1 Au4 67.69(4) 9_666 1_556
Au4 Bi1 Au4 103.93(7) 9_666 9_656
Au4 Bi1 Au4 67.69(4) 1_556 9_656
Au4 Bi1 Au4 67.69(4) 9_666 1_456
Au4 Bi1 Au4 103.93(7) 1_556 1_456
Au4 Bi1 Au4 67.69(4) 9_656 1_456
Au4 Bi1 Nd2 130.67(5) 9_666 .
Au4 Bi1 Nd2 130.67(5) 1_556 .
Au4 Bi1 Nd2 63.47(4) 9_656 .
Au4 Bi1 Nd2 63.47(4) 1_456 .
Au4 Bi1 Nd2 63.47(4) 9_666 1_665
Au4 Bi1 Nd2 63.47(4) 1_556 1_665
Au4 Bi1 Nd2 130.67(5) 9_656 1_665
Au4 Bi1 Nd2 130.67(5) 1_456 1_665
Nd2 Bi1 Nd2 160.84(11) . 1_665
Au4 Bi1 Nd2 130.67(5) 9_666 1_655
Au4 Bi1 Nd2 63.47(4) 1_556 1_655
Au4 Bi1 Nd2 63.47(4) 9_656 1_655
Au4 Bi1 Nd2 130.67(5) 1_456 1_655
Nd2 Bi1 Nd2 88.414(18) . 1_655
Nd2 Bi1 Nd2 88.413(18) 1_665 1_655
Au4 Bi1 Nd2 63.47(4) 9_666 1_565
Au4 Bi1 Nd2 130.67(5) 1_556 1_565
Au4 Bi1 Nd2 130.67(5) 9_656 1_565
Au4 Bi1 Nd2 63.47(4) 1_456 1_565
Nd2 Bi1 Nd2 88.414(18) . 1_565
Nd2 Bi1 Nd2 88.413(18) 1_665 1_565
Nd2 Bi1 Nd2 160.84(11) 1_655 1_565
Au4 Nd2 Au4 59.31(4) 9_656 1_456
Au4 Nd2 Au4 88.82(7) 9_656 9_556
Au4 Nd2 Au4 59.31(4) 1_456 9_556
Au4 Nd2 Au4 59.31(4) 9_656 1_446
Au4 Nd2 Au4 88.82(7) 1_456 1_446
Au4 Nd2 Au4 59.31(4) 9_556 1_446
Au4 Nd2 Bi1 52.64(3) 9_656 .
Au4 Nd2 Bi1 52.64(3) 1_456 .
Au4 Nd2 Bi1 111.66(7) 9_556 .
Au4 Nd2 Bi1 111.66(7) 1_446 .
Au4 Nd2 Bi1 111.66(7) 9_656 1_445
Au4 Nd2 Bi1 111.66(7) 1_456 1_445
Au4 Nd2 Bi1 52.64(3) 9_556 1_445
Au4 Nd2 Bi1 52.64(3) 1_446 1_445
Bi1 Nd2 Bi1 160.84(11) . 1_445
Au4 Nd2 Bi1 52.64(3) 9_656 1_545
Au4 Nd2 Bi1 111.66(7) 1_456 1_545
Au4 Nd2 Bi1 111.66(7) 9_556 1_545
Au4 Nd2 Bi1 52.64(3) 1_446 1_545
Bi1 Nd2 Bi1 88.414(18) . 1_545
Bi1 Nd2 Bi1 88.414(18) 1_445 1_545
Au4 Nd2 Bi1 111.66(7) 9_656 1_455
Au4 Nd2 Bi1 52.64(3) 1_456 1_455
Au4 Nd2 Bi1 52.64(3) 9_556 1_455
Au4 Nd2 Bi1 111.66(7) 1_446 1_455
Bi1 Nd2 Bi1 88.414(18) . 1_455
Bi1 Nd2 Bi1 88.414(18) 1_445 1_455
Bi1 Nd2 Bi1 160.84(11) 1_545 1_455
Au4 Nd2 Bi3 122.22(2) 9_656 1_445
Au4 Nd2 Bi3 177.31(6) 1_456 1_445
Au4 Nd2 Bi3 122.22(2) 9_556 1_445
Au4 Nd2 Bi3 93.87(4) 1_446 1_445
Bi1 Nd2 Bi3 126.03(6) . 1_445
Bi1 Nd2 Bi3 70.13(4) 1_445 1_445
Bi1 Nd2 Bi3 70.13(4) 1_545 1_445
Bi1 Nd2 Bi3 126.03(6) 1_455 1_445
Au4 Nd2 Bi3 177.31(6) 9_656 9_556
Au4 Nd2 Bi3 122.22(2) 1_456 9_556
Au4 Nd2 Bi3 93.87(4) 9_556 9_556
Au4 Nd2 Bi3 122.22(2) 1_446 9_556
Bi1 Nd2 Bi3 126.03(6) . 9_556
Bi1 Nd2 Bi3 70.13(4) 1_445 9_556
Bi1 Nd2 Bi3 126.03(6) 1_545 9_556
Bi1 Nd2 Bi3 70.13(4) 1_455 9_556
Bi3 Nd2 Bi3 56.14(4) 1_445 9_556
Au4 Nd2 Bi3 93.87(4) 9_656 9_656
Au4 Nd2 Bi3 122.22(2) 1_456 9_656
Au4 Nd2 Bi3 177.31(6) 9_556 9_656
Au4 Nd2 Bi3 122.22(2) 1_446 9_656
Bi1 Nd2 Bi3 70.13(4) . 9_656
Bi1 Nd2 Bi3 126.03(6) 1_445 9_656
Bi1 Nd2 Bi3 70.13(4) 1_545 9_656
Bi1 Nd2 Bi3 126.03(6) 1_455 9_656
Bi3 Nd2 Bi3 56.14(4) 1_445 9_656
Bi3 Nd2 Bi3 83.44(7) 9_556 9_656
Au4 Nd2 Bi3 122.22(2) 9_656 1_455
Au4 Nd2 Bi3 93.87(4) 1_456 1_455
Au4 Nd2 Bi3 122.22(2) 9_556 1_455
Au4 Nd2 Bi3 177.31(6) 1_446 1_455
Bi1 Nd2 Bi3 70.13(4) . 1_455
Bi1 Nd2 Bi3 126.03(6) 1_445 1_455
Bi1 Nd2 Bi3 126.03(6) 1_545 1_455
Bi1 Nd2 Bi3 70.13(4) 1_455 1_455
Bi3 Nd2 Bi3 83.44(7) 1_445 1_455
Bi3 Nd2 Bi3 56.14(4) 9_556 1_455
Bi3 Nd2 Bi3 56.14(4) 9_656 1_455
Bi3 Bi3 Bi3 180.0 9_766 9_656
Bi3 Bi3 Bi3 90.0 9_766 9_666
Bi3 Bi3 Bi3 90.0 9_656 9_666
Bi3 Bi3 Bi3 90.0 9_766 9_756
Bi3 Bi3 Bi3 90.0 9_656 9_756
Bi3 Bi3 Bi3 180.0 9_666 9_756
Bi3 Bi3 Nd2 118.07(2) 9_766 9_556
Bi3 Bi3 Nd2 61.93(2) 9_656 9_556
Bi3 Bi3 Nd2 61.93(2) 9_666 9_556
Bi3 Bi3 Nd2 118.07(2) 9_756 9_556
Bi3 Bi3 Nd2 61.93(2) 9_766 1_665
Bi3 Bi3 Nd2 118.07(2) 9_656 1_665
Bi3 Bi3 Nd2 61.93(2) 9_666 1_665
Bi3 Bi3 Nd2 118.07(2) 9_756 1_665
Nd2 Bi3 Nd2 123.86(4) 9_556 1_665
Bi3 Bi3 Nd2 118.07(2) 9_766 1_655
Bi3 Bi3 Nd2 61.93(2) 9_656 1_655
Bi3 Bi3 Nd2 118.07(2) 9_666 1_655
Bi3 Bi3 Nd2 61.93(2) 9_756 1_655
Nd2 Bi3 Nd2 123.86(4) 9_556 1_655
Nd2 Bi3 Nd2 83.44(7) 1_665 1_655
Bi3 Bi3 Nd2 61.93(2) 9_766 9_656
Bi3 Bi3 Nd2 118.07(2) 9_656 9_656
Bi3 Bi3 Nd2 118.07(2) 9_666 9_656
Bi3 Bi3 Nd2 61.93(2) 9_756 9_656
Nd2 Bi3 Nd2 83.44(7) 9_556 9_656
Nd2 Bi3 Nd2 123.86(4) 1_665 9_656
Nd2 Bi3 Nd2 123.86(4) 1_655 9_656
Bi1 Au4 Bi1 112.31(4) 9_666 1_554
Bi1 Au4 Bi1 112.31(4) 9_666 1_654
Bi1 Au4 Bi1 103.93(7) 1_554 1_654
Bi1 Au4 Bi1 103.93(7) 9_666 9_656
Bi1 Au4 Bi1 112.31(4) 1_554 9_656
Bi1 Au4 Bi1 112.31(4) 1_654 9_656
Bi1 Au4 Au4 56.155(18) 9_666 9_765
Bi1 Au4 Au4 123.845(19) 1_554 9_765
Bi1 Au4 Au4 56.155(18) 1_654 9_765
Bi1 Au4 Au4 123.845(18) 9_656 9_765
Bi1 Au4 Au4 123.845(18) 9_666 9_655
Bi1 Au4 Au4 56.155(18) 1_554 9_655
Bi1 Au4 Au4 123.845(18) 1_654 9_655
Bi1 Au4 Au4 56.155(18) 9_656 9_655
Au4 Au4 Au4 180.0 9_765 9_655
Bi1 Au4 Au4 56.155(18) 9_666 9_665
Bi1 Au4 Au4 56.155(18) 1_554 9_665
Bi1 Au4 Au4 123.845(18) 1_654 9_665
Bi1 Au4 Au4 123.845(18) 9_656 9_665
Au4 Au4 Au4 90.0 9_765 9_665
Au4 Au4 Au4 90.0 9_655 9_665
Bi1 Au4 Au4 123.845(18) 9_666 9_755
Bi1 Au4 Au4 123.845(18) 1_554 9_755
Bi1 Au4 Au4 56.155(18) 1_654 9_755
Bi1 Au4 Au4 56.155(18) 9_656 9_755
Au4 Au4 Au4 90.0 9_765 9_755
Au4 Au4 Au4 90.0 9_655 9_755
Au4 Au4 Au4 180.0 9_665 9_755
Bi1 Au4 Nd2 172.44(4) 9_666 1_654
Bi1 Au4 Nd2 63.89(3) 1_554 1_654
Bi1 Au4 Nd2 63.89(3) 1_654 1_654
Bi1 Au4 Nd2 83.63(6) 9_656 1_654
Au4 Au4 Nd2 119.66(2) 9_765 1_654
Au4 Au4 Nd2 60.34(2) 9_655 1_654
Au4 Au4 Nd2 119.66(2) 9_665 1_654
Au4 Au4 Nd2 60.34(2) 9_755 1_654
Bi1 Au4 Nd2 63.89(3) 9_666 9_656
Bi1 Au4 Nd2 172.44(4) 1_554 9_656
Bi1 Au4 Nd2 83.63(6) 1_654 9_656
Bi1 Au4 Nd2 63.89(3) 9_656 9_656
Au4 Au4 Nd2 60.34(2) 9_765 9_656
Au4 Au4 Nd2 119.66(2) 9_655 9_656
Au4 Au4 Nd2 119.66(2) 9_665 9_656
Au4 Au4 Nd2 60.34(2) 9_755 9_656
Nd2 Au4 Nd2 120.69(4) 1_654 9_656
Bi1 Au4 Nd2 83.63(6) 9_666 1_664
Bi1 Au4 Nd2 63.89(3) 1_554 1_664
Bi1 Au4 Nd2 63.89(3) 1_654 1_664
Bi1 Au4 Nd2 172.44(4) 9_656 1_664
Au4 Au4 Nd2 60.34(2) 9_765 1_664
Au4 Au4 Nd2 119.66(2) 9_655 1_664
Au4 Au4 Nd2 60.34(2) 9_665 1_664
Au4 Au4 Nd2 119.66(2) 9_755 1_664
Nd2 Au4 Nd2 88.81(7) 1_654 1_664
Nd2 Au4 Nd2 120.69(4) 9_656 1_664
Bi1 Au4 Nd2 63.89(3) 9_666 9_556
Bi1 Au4 Nd2 83.63(6) 1_554 9_556
Bi1 Au4 Nd2 172.44(4) 1_654 9_556
Bi1 Au4 Nd2 63.89(3) 9_656 9_556
Au4 Au4 Nd2 119.66(2) 9_765 9_556
Au4 Au4 Nd2 60.34(2) 9_655 9_556
Au4 Au4 Nd2 60.34(2) 9_665 9_556
Au4 Au4 Nd2 119.66(2) 9_755 9_556
Nd2 Au4 Nd2 120.69(4) 1_654 9_556
Nd2 Au4 Nd2 88.81(7) 9_656 9_556
Nd2 Au4 Nd2 120.69(4) 1_664 9_556

loop_
_geom_bond_atom_site_label_1
_geom_bond_atom_site_label_2
_geom_bond_distance
_geom_bond_site_symmetry_2
Bi1 Au4 2.9214(15) 9_666
Bi1 Au4 2.9214(15) 1_556
Bi1 Au4 2.9214(15) 9_656
Bi1 Au4 2.9214(15) 1_456
Bi1 Nd2 3.3001(16) .
Bi1 Nd2 3.3001(16) 1_665
Bi1 Nd2 3.3001(16) 1_655
Bi1 Nd2 3.3001(16) 1_565
Nd2 Au4 3.288(2) 9_656
Nd2 Au4 3.288(2) 1_456
Nd2 Au4 3.288(2) 9_556
Nd2 Au4 3.288(2) 1_446
Nd2 Bi1 3.3001(16) 1_445
Nd2 Bi1 3.3001(16) 1_545
Nd2 Bi1 3.3001(16) 1_455
Nd2 Bi3 3.458(2) 1_445
Nd2 Bi3 3.458(2) 9_556
Nd2 Bi3 3.458(2) 9_656
Nd2 Bi3 3.458(2) 1_455
Bi3 Bi3 3.2541(15) 9_766
Bi3 Bi3 3.2541(15) 9_656
Bi3 Bi3 3.2541(15) 9_666
Bi3 Bi3 3.2541(15) 9_756
Bi3 Nd2 3.457(2) 9_556
Bi3 Nd2 3.457(2) 1_665
Bi3 Nd2 3.457(2) 1_655
Bi3 Nd2 3.457(2) 9_656
Au4 Bi1 2.9214(15) 9_666
Au4 Bi1 2.9214(15) 1_554
Au4 Bi1 2.9214(15) 1_654
Au4 Bi1 2.9214(15) 9_656
Au4 Au4 3.2541(15) 9_765
Au4 Au4 3.2541(15) 9_655
Au4 Au4 3.2541(15) 9_665
Au4 Au4 3.2541(15) 9_755
Au4 Nd2 3.288(2) 1_654
Au4 Nd2 3.288(2) 9_656
Au4 Nd2 3.288(2) 1_664
Au4 Nd2 3.288(2) 9_556
